data_2010298
loop_
_publ_author_name
'Ma\/luszy\'nska, Hanna'

_publ_section_title
;
 Guanidinium pentafluoroantimonate
;
_journal_issue 12
_journal_name_full 'Acta Crystallographica Section C'
_journal_page_first 1909
_journal_page_last 1911
_journal_paper_doi 10.1107/S0108270194007936
_journal_volume 50
_journal_year 1994
_chemical_formula_structural '(C(NH~2~)~3~)~2~. SbF~5~'
_chemical_formula_sum 'C2 H12 F5 N6 Sb'
_chemical_formula_weight 336.9
_chemical_name_systematic 'guanidinium pentafluoroantimonate'
_space_group_IT_number 12
_symmetry_cell_setting monoclinic
_symmetry_space_group_name_Hall '-C 2y'
_symmetry_space_group_name_H-M 'C 1 2/m 1'
_atom_type_scat_source IntTabIV
_cell_angle_alpha 90.00
_cell_angle_beta 121.19(2)
_cell_angle_gamma 90.00
_cell_formula_units_Z 4.00
_cell_length_a 15.900(4)
_cell_length_b 8.456(2)
_cell_length_c 9.725(3)
_cell_measurement_reflns_used 15
_cell_measurement_temperature 295
_cell_measurement_theta_max 12.3
_cell_measurement_theta_min 10.1
_cell_volume 1118.5(6)
_computing_cell_refinement 'Syntex P2~1~ software'
_computing_data_collection 'Syntex P2~1~ software'
_computing_data_reduction 'XTL/XTLE (Syntex, 1976)'
_computing_molecular_graphics 'XP (Siemens, 1990)'
_computing_structure_refinement 'SHELX76 (Sheldrick, 1976)'
_computing_structure_solution 'SHELXS86 (Sheldrick, 1985)'
_diffrn_measurement_device 'Syntex P2~1~'
_diffrn_measurement_method \q/2\q
_diffrn_radiation_type MoK\a
_diffrn_radiation_wavelength 0.71069
_diffrn_reflns_av_R_equivalents '0.0276 on F's after DIFABS'
_diffrn_reflns_limit_h_max 22
_diffrn_reflns_limit_h_min -22
_diffrn_reflns_limit_k_max 15
_diffrn_reflns_limit_k_min 0
_diffrn_reflns_limit_l_max 15
_diffrn_reflns_limit_l_min -15
_diffrn_reflns_number 3005
_diffrn_reflns_theta_max 30.0
_diffrn_standards_decay_% none
_diffrn_standards_interval_time 50
_diffrn_standards_number 2
_exptl_absorpt_coefficient_mu 2.526
_exptl_absorpt_correction_T_max 1.24
_exptl_absorpt_correction_T_min 0.79
_exptl_absorpt_correction_type ' empirical (DIFABS; Walker & Stuart, 1983)'
_exptl_crystal_colour transparent
_exptl_crystal_density_diffrn 2.001
_exptl_crystal_description needles
_exptl_crystal_F_000 648
_exptl_crystal_size_max 0.7
_exptl_crystal_size_mid 0.6
_exptl_crystal_size_min 0.3
_refine_diff_density_max 0.54
_refine_diff_density_min -0.86
_refine_ls_extinction_method none
_refine_ls_goodness_of_fit_obs 1.91
_refine_ls_hydrogen_treatment 'H atoms refined isotropically'
_refine_ls_number_parameters 79
_refine_ls_number_reflns 1640
_refine_ls_R_factor_obs 0.0231
_refine_ls_shift/esd_max 0.004
_refine_ls_structure_factor_coef F
_refine_ls_weighting_details 'w = 1/[s^2^(F~o~)  + 0.0001F~o~^2^]'
_refine_ls_weighting_scheme calc
_refine_ls_wR_factor_obs 0.0314
_reflns_number_observed 1640
_reflns_number_total 1640
_reflns_observed_criterion F>3.0\s(F)
_cod_data_source_file hu1085.cif
_cod_data_source_block 1
_cod_depositor_comments
;
The following automatic conversions were performed:

'_refine_ls_weighting_scheme' value '1/[s^2^(F~o~) + 0.0001F~o~^2^]'
was changed to 'calc'. New tag '_refine_ls_weighting_details' was
created. The value of the new tag was set to 'w = 1/[s^2^(F~o~) +
0.0001F~o~^2^]'.

Automatic conversion script
Id: cif_fix_values 3143 2015-03-26 13:38:13Z robertas 
;
_cod_original_cell_volume 1118.5(5)
_cod_original_sg_symbol_H-M 'C 2/m'
_cod_database_code 2010298

loop_
_symmetry_equiv_pos_as_xyz
x,y,z
'1/2+x,1/2+y, z'
'-x, -y, -z'
1/2-x,1/2-y,-z
'-x, y, -z'
1/2-x,1/2+y,-z
'x, -y, z'
'1/2+x,1/2-y, z'

loop_
_atom_site_aniso_label
_atom_site_aniso_U_11
_atom_site_aniso_U_22
_atom_site_aniso_U_33
_atom_site_aniso_U_12
_atom_site_aniso_U_13
_atom_site_aniso_U_23
Sb 0.03200(10) 0.02870(10) 0.04040(10) 0 0.02160(10) 0
F(1) 0.0456(10) 0.0540(11) 0.0437(10) 0 0.0209(8) 0
F(2) 0.0602(9) 0.0419(8) 0.0781(11) 0.0134(7) 0.0445(9) 0.0018(7)
F(3) 0.0601(8) 0.0380(7) 0.0771(10) 0.0029(6) 0.0486(8) -0.0054(7)
C(1) 0.0340(12) 0.0371(13) 0.0529(16) 0 0.0228(12) 0
C(2) 0.0375(13) 0.0395(14) 0.0456(15) 0 0.0237(12) 0
N(1) 0.0358(13) 0.0378(13) 0.093(3) 0 0.0352(16) 0
N(2) 0.0463(10) 0.0382(10) 0.0943(18) -0.0058(8) 0.0407(12) -0.0024(10)
N(3) 0.0639(19) 0.0455(15) 0.0454(14) 0 0.0293(14) 0
N(4) 0.0680(13) 0.0399(9) 0.0527(11) -0.0051(9) 0.0331(10) -0.0039(8)

loop_
_atom_site_label
_atom_site_fract_x
_atom_site_fract_y
_atom_site_fract_z
_atom_site_U_iso_or_equiv
_atom_site_calc_flag
Sb 0.153980(10) 0.5 0.13674(2) 0.03240(10) 0.5
F(1) 0.2573(2) 0.5 0.3593(3) 0.0488(8) 0.5
F(2) 0.10220(10) 0.6688(2) 0.2308(2) 0.0560(8) 1
F(3) 0.24900(10) 0.3327(2) 0.1334(2) 0.0522(8) 1
C(1) 0.4853(2) 0.5 0.1990(4) 0.0410(10) 0.5
C(2) 0.1861(2) 0.5 0.6457(4) 0.0400(10) 0.5
N(1) 0.5750(2) 0.5 0.2209(5) 0.055(2) 0.5
N(2) 0.4407(2) 0.3637(3) 0.1866(4) 0.0580(10) 1
N(3) 0.2161(3) 0.5 0.8033(4) 0.0510(10) 0.5
N(4) 0.1712(2) 0.3637(3) 0.5699(3) 0.0530(10) 1
H(1) 0.6093 0.6034 0.2299 0.098(16) 1
H(2) 0.3726 0.3617 0.1704 0.056(9) 1
H(21) 0.4751 0.2603 0.1937 0.077(13) 1
H(3) 0.2287 0.6034 0.8624 0.056(9) 1
H(4) 0.1480 0.3625 0.4515 0.15(3) 1
H(41) 0.1819 0.2611 0.6297 0.082(13) 1

loop_
_geom_angle_atom_site_label_1
_geom_angle_atom_site_label_2
_geom_angle_atom_site_label_3
_geom_angle
_geom_angle_publ_flag
F(1) Sb F(2) 78.90(10) yes
F(1) Sb F(3) 79.20(10) yes
F(2) Sb F(3) 158.10(10) yes
F(1) Sb F(2)' 78.90(10) yes
F(2) Sb F(2)' 86.60(10) yes
F(3) Sb F(2)' 89.80(10) yes
F(1) Sb F(3)' 79.30(10) yes
F(2) Sb F(3)' 89.80(10) yes
F(3) Sb F(3)' 85.60(10) yes
F(2)' Sb F(3)' 158.10(10) yes
N(1) C(1) N(2) 119.2(2) yes
N(1) C(1) N(2)' 119.6(2) yes
N(2) C(1) N(2)' 120.8(4) yes
N(3) C(2) N(4) 119.3(2) yes
N(3) C(2) N(4)' 119.3(2) yes
N(4) C(2) N(4)' 121.4(4) yes
C(1) N(1) H(1) 120 no
C(1) N(1) H(1)' 120 no
H(1) N(1) H(1)' 120 no
C(1) N(2) H(2) 121 no
C(1) N(2) H(21) 120 no
H(2) N(2) H(21) 120 no
C(2) N(3) H(3) 120 no
C(2) N(3) H(3)' 120 no
H(3) N(3) H(3)' 120 no
C(2) N(4) H(4) 120 no
C(2) N(4) H(41) 120 no
H(4) N(4) H(41) 120 no

loop_
_geom_bond_atom_site_label_1
_geom_bond_atom_site_label_2
_geom_bond_distance
_geom_bond_publ_flag
Sb F(1) 1.924(2) yes
Sb F(2) 2.081(2) yes
Sb F(2)' 2.081(2) yes
Sb F(3) 2.082(2) yes
Sb F(3)' 2.082(2) yes
C(1) N(1) 1.328(6) yes
C(1) N(2) 1.326(3) yes
C(1) N(2)' 1.326(3) yes
C(2) N(3) 1.349(5) yes
C(2) N(4) 1.322(3) yes
C(2) N(4)' 1.322(3) yes
N(1) H(1) 1.01 no
N(1) H(1)' 1.01 no
N(2) H(2) 1.01 no
N(2) H(21) 1.01 no
N(3) H(3) 1.01 no
N(3) H(3)' 1.01 no
N(4) H(4) 1.01 no
N(4) H(41) 1.01 no
